data_4024955
loop_
_publ_author_name
'Artur K. Mailyan'
'Ivan M. Geraskin'
'Victor N. Nemykin'
'Viktor V. Zhdankin'

_publ_section_title
;
Preparation, X-ray Structure, and Oxidative Reactivity
of N-(2-Iodylphenyl)tosylamides and 2-Iodylphenyl Tosylate: Iodylarenes
Stabilized by Ortho-Substitution with a Sulfonyl Group
;
_journal_name_full 'Journal of Organic Chemistry'
_journal_page_first 8444
_journal_page_last 8447
_journal_paper_doi 10.1021/jo901638f
_journal_volume 74
_journal_year 2009
_chemical_formula_moiety 'C14 H14 I1 N1 O4 S1'
_chemical_formula_sum 'C14 H14 I N O4 S'
_chemical_formula_weight 419.24
_space_group_IT_number 15
_symmetry_cell_setting monoclinic
_symmetry_space_group_name_Hall '-C 2yc'
_symmetry_space_group_name_H-M 'C 1 2/c 1'
_atom_sites_solution_hydrogens geom
_atom_sites_solution_primary direct
_audit_creation_date 09-03-03
_audit_creation_method CRYSTALS_ver_12.85
_cell_angle_alpha 90
_cell_angle_beta 117.351(2)
_cell_angle_gamma 90
_cell_formula_units_Z 8
_cell_length_a 25.253(3)
_cell_length_b 8.3071(11)
_cell_length_c 16.289(2)
_cell_measurement_reflns_used 100
_cell_measurement_temperature 173
_cell_measurement_theta_max 18
_cell_measurement_theta_min 15
_cell_volume 3035.1(7)
_computing_cell_refinement 'USER DEFINED CELL REFINEMENT'
_computing_data_collection 'USER DEFINED DATA COLLECTION'
_computing_data_reduction 'USER DEFINED DATA REDUCTION'
_computing_molecular_graphics 'CAMERON (Watkin et al., 1996)'
_computing_publication_material 'CRYSTALS (Betteridge et al., 2003)'
_computing_structure_refinement 'CRYSTALS (Betteridge et al., 2003)'
_computing_structure_solution 'SIR92 (Altomare et al., 1994)'
_diffrn_ambient_temperature 173
_diffrn_measured_fraction_theta_full 0.997
_diffrn_measured_fraction_theta_max 0.997
_diffrn_measurement_device Unknown
_diffrn_measurement_device_type Serial
_diffrn_measurement_method \w/2\q
_diffrn_radiation_monochromator graphite
_diffrn_radiation_type 'Mo K\a'
_diffrn_radiation_wavelength 0.71073
_diffrn_reflns_av_R_equivalents 0.039
_diffrn_reflns_limit_h_max 32
_diffrn_reflns_limit_h_min -32
_diffrn_reflns_limit_k_max 10
_diffrn_reflns_limit_k_min -10
_diffrn_reflns_limit_l_max 20
_diffrn_reflns_limit_l_min -21
_diffrn_reflns_number 17627
_diffrn_reflns_theta_full 27.509
_diffrn_reflns_theta_max 27.509
_diffrn_reflns_theta_min 1.816
_diffrn_standards_decay_% 0.00
_diffrn_standards_interval_time 5
_diffrn_standards_number 3
_exptl_absorpt_coefficient_mu 2.262
_exptl_absorpt_correction_T_max 0.80
_exptl_absorpt_correction_T_min 0.57
_exptl_absorpt_correction_type multi-scan
_exptl_absorpt_process_details 'SADABS (Siemens, 1996)'
_exptl_crystal_colour colourless
_exptl_crystal_density_diffrn 1.835
_exptl_crystal_density_method 'not measured'
_exptl_crystal_description block
_exptl_crystal_F_000 1648
_exptl_crystal_size_max 0.30
_exptl_crystal_size_mid 0.20
_exptl_crystal_size_min 0.10
_refine_diff_density_max 0.40
_refine_diff_density_min -0.36
_refine_ls_extinction_method None
_refine_ls_goodness_of_fit_ref 0.8979
_refine_ls_hydrogen_treatment constr
_refine_ls_matrix_type full
_refine_ls_number_parameters 190
_refine_ls_number_reflns 2274
_refine_ls_number_restraints 0
_refine_ls_R_factor_all 0.0433
_refine_ls_R_factor_gt 0.0232
_refine_ls_shift/su_max 0.000706
_refine_ls_structure_factor_coef Fsqd
_refine_ls_weighting_details
;
 Method, part 1, Chebychev polynomial, (Watkin, 1994, Prince, 1982) 
 [weight] = 1.0/[A~0~*T~0~(x)+A~1~*T~1~(x) ... +A~n-1~]*T~n-1~(x)] 
 where A~i~ are the Chebychev coefficients listed below and x= Fcalc/Fmax 
 Method = Robust Weighting (Prince, 1982) 
 W = [weight] * [1-(deltaF/6*sigmaF)^2^]^2^ 
 A~i~ are: 
 16.0 16.3 8.09 
;
_refine_ls_weighting_scheme calc
_refine_ls_wR_factor_all 0.0492
_refine_ls_wR_factor_gt 0.0405
_refine_ls_wR_factor_ref 0.0376
_reflns_limit_h_max 29
_reflns_limit_h_min -32
_reflns_limit_k_max 10
_reflns_limit_k_min 0
_reflns_limit_l_max 21
_reflns_limit_l_min 0
_reflns_number_gt 2478
_reflns_number_total 3483
_reflns_threshold_expression I>2.0\s(I)
_oxford_diffrn_Wilson_B_factor 2.25
_oxford_diffrn_Wilson_scale 26.67
_oxford_refine_ls_r_factor_ref 0.0205
_oxford_refine_ls_scale 0.19584(5)
_oxford_reflns_number_all 3470
_oxford_reflns_threshold_expression_ref I>3.0\s(I)
_oxford_structure_analysis_title '08178a in C2/c'
_cod_data_source_file jo901638f_si_001.cif
_cod_data_source_block 1
_cod_depositor_comments
;
The following automatic conversions were performed:
'_symmetry_cell_setting' value 'Monoclinic' changed to 'monoclinic'
according to '/home/saulius/struct/CIF-dictionaries/cif_core.dic'
dictionary named 'cif_core.dic' version 2.4.1 from 2010-06-29.

Automatic conversion script
Id: cif_fix_enum 1527 2010-12-29 10:47:43Z saulius 
;
_cod_original_sg_symbol_Hall '-C 2yc '
_cod_original_sg_symbol_H-M 'C 1 2/c 1 '
_cod_original_formula_sum 'C14 H14 I1 N1 O4 S1'
_cod_database_code 4024955

loop_
_symmetry_equiv_pos_as_xyz
x,y,z
-x,-y,-z
x+1/2,y+1/2,z
-x+1/2,-y+1/2,-z
-x,y,-z+1/2
x,-y,z+1/2
-x+1/2,y+1/2,-z+1/2
x+1/2,-y+1/2,z+1/2

loop_
_atom_site_label
_atom_site_type_symbol
_atom_site_fract_x
_atom_site_fract_y
_atom_site_fract_z
_atom_site_U_iso_or_equiv
_atom_site_occupancy
_atom_site_adp_type
_atom_site_refinement_flags_posn
_atom_site_refinement_flags_adp
_atom_site_refinement_flags_occupancy
_atom_site_disorder_assembly
_atom_site_disorder_group
_oxford_atom_site_special_shape
_atom_site_attached_hydrogens
I1 I 0.695486(11) 0.30621(3) 0.539220(15) 0.0286 1.0000 Uani . . . . . . .
O1 O 0.71607(11) 0.3888(3) 0.45526(17) 0.0351 1.0000 Uani . . . . . . .
O2 O 0.63424(13) 0.4343(3) 0.5209(2) 0.0475 1.0000 Uani . . . . . . .
C1 C 0.64815(14) 0.1043(4) 0.4627(2) 0.0239 1.0000 Uani . . . . . . .
C2 C 0.65984(14) -0.0467(4) 0.5038(2) 0.0241 1.0000 Uani . . . . . . .
N1 N 0.70180(12) -0.0607(3) 0.60091(19) 0.0270 1.0000 Uani . . . . . . .
S1 S 0.67454(4) -0.02630(10) 0.67412(6) 0.0279 1.0000 Uani . . . . . . .
O4 O 0.72389(11) -0.0390(3) 0.76462(16) 0.0391 1.0000 Uani . . . . . . .
O3 O 0.64245(12) 0.1230(3) 0.64517(16) 0.0356 1.0000 Uani . . . . . . .
C8 C 0.62370(14) -0.1805(4) 0.6600(2) 0.0258 1.0000 Uani . . . . . . .
C9 C 0.64465(15) -0.3259(4) 0.7047(2) 0.0310 1.0000 Uani . . . . . . .
C10 C 0.60465(17) -0.4488(5) 0.6920(2) 0.0362 1.0000 Uani . . . . . . .
C11 C 0.54426(17) -0.4275(5) 0.6366(2) 0.0399 1.0000 Uani . . . . . . .
C12 C 0.52414(16) -0.2804(6) 0.5930(3) 0.0449 1.0000 Uani . . . . . . .
C13 C 0.56324(16) -0.1571(5) 0.6032(2) 0.0353 1.0000 Uani . . . . . . .
C14 C 0.5008(2) -0.5618(6) 0.6256(3) 0.0654 1.0000 Uani . . . . . . .
C7 C 0.74669(16) -0.1908(5) 0.6253(3) 0.0388 1.0000 Uani . . . . . . .
C3 C 0.63248(16) -0.1808(5) 0.4504(2) 0.0354 1.0000 Uani . . . . . . .
C4 C 0.59458(18) -0.1601(5) 0.3572(3) 0.0461 1.0000 Uani . . . . . . .
C5 C 0.58222(17) -0.0089(6) 0.3178(3) 0.0462 1.0000 Uani . . . . . . .
C6 C 0.60923(16) 0.1253(5) 0.3704(2) 0.0363 1.0000 Uani . . . . . . .
H8 H 0.6850 -0.3420 0.7409 0.0381 1.0000 Uiso R . . . . . .
H9 H 0.6186 -0.5497 0.7220 0.0463 1.0000 Uiso R . . . . . .
H10 H 0.4839 -0.2639 0.5574 0.0518 1.0000 Uiso R . . . . . .
H11 H 0.5498 -0.0588 0.5736 0.0439 1.0000 Uiso R . . . . . .
H12 H 0.4671 -0.5555 0.5667 0.0946 1.0000 Uiso R . . . . . .
H14 H 0.4889 -0.5504 0.6733 0.0953 1.0000 Uiso R . . . . . .
H13 H 0.5207 -0.6601 0.6297 0.0952 1.0000 Uiso R . . . . . .
H7 H 0.7754 -0.1790 0.6886 0.0618 1.0000 Uiso R . . . . . .
H5 H 0.7663 -0.1749 0.5866 0.0621 1.0000 Uiso R . . . . . .
H6 H 0.7286 -0.2976 0.6147 0.0620 1.0000 Uiso R . . . . . .
H4 H 0.6392 -0.2848 0.4758 0.0485 1.0000 Uiso R . . . . . .
H3 H 0.5766 -0.2497 0.3195 0.0590 1.0000 Uiso R . . . . . .
H2 H 0.5555 0.0028 0.2542 0.0521 1.0000 Uiso R . . . . . .
H1 H 0.6027 0.2257 0.3463 0.0445 1.0000 Uiso R . . . . . .

loop_
_atom_site_aniso_label
_atom_site_aniso_U_11
_atom_site_aniso_U_22
_atom_site_aniso_U_33
_atom_site_aniso_U_23
_atom_site_aniso_U_13
_atom_site_aniso_U_12
I1 0.03578(11) 0.01819(9) 0.03030(10) 0.00123(11) 0.01387(8) -0.00208(12)
O1 0.0393(14) 0.0261(13) 0.0419(14) 0.0094(11) 0.0204(12) -0.0041(11)
O2 0.0627(19) 0.0264(14) 0.0649(19) 0.0087(13) 0.0392(16) 0.0135(13)
C1 0.0228(16) 0.0258(17) 0.0211(15) 0.0012(13) 0.0085(13) -0.0029(13)
C2 0.0217(16) 0.0251(17) 0.0265(16) -0.0011(13) 0.0121(14) -0.0052(13)
N1 0.0289(15) 0.0227(14) 0.0287(14) 0.0062(12) 0.0128(12) 0.0009(12)
S1 0.0354(5) 0.0229(4) 0.0228(4) 0.0012(3) 0.0112(4) -0.0026(4)
O4 0.0436(15) 0.0342(14) 0.0251(12) 0.0030(11) 0.0033(11) -0.0123(12)
O3 0.0539(16) 0.0220(12) 0.0346(13) 0.0028(10) 0.0235(12) 0.0076(11)
C8 0.0286(16) 0.0279(17) 0.0244(15) -0.0003(15) 0.0152(13) -0.0009(16)
C9 0.0295(17) 0.029(2) 0.0351(18) 0.0034(16) 0.0152(15) 0.0005(16)
C10 0.046(2) 0.033(2) 0.0326(19) 0.0047(16) 0.0209(18) -0.0060(17)
C11 0.038(2) 0.053(2) 0.0295(19) -0.0011(18) 0.0154(17) -0.0158(19)
C12 0.0254(18) 0.068(3) 0.039(2) 0.005(2) 0.0122(16) -0.004(2)
C13 0.0356(19) 0.040(2) 0.0320(18) 0.0074(15) 0.0173(16) 0.0038(16)
C14 0.057(3) 0.079(4) 0.053(3) 0.002(3) 0.019(2) -0.036(3)
C7 0.0375(19) 0.0291(18) 0.051(2) 0.013(2) 0.0217(18) 0.009(2)
C3 0.043(2) 0.0303(19) 0.042(2) -0.0070(18) 0.0270(17) -0.0155(18)
C4 0.054(2) 0.052(3) 0.038(2) -0.0200(19) 0.0264(19) -0.032(2)
C5 0.042(2) 0.069(3) 0.0236(18) -0.0063(19) 0.0116(17) -0.028(2)
C6 0.0330(19) 0.044(2) 0.0294(18) 0.0054(16) 0.0124(16) -0.0075(17)

loop_
_atom_type_symbol
_atom_type_scat_dispersion_real
_atom_type_scat_dispersion_imag
_atom_type_scat_Cromer_Mann_a1
_atom_type_scat_Cromer_Mann_b1
_atom_type_scat_Cromer_Mann_a2
_atom_type_scat_Cromer_Mann_b2
_atom_type_scat_Cromer_Mann_a3
_atom_type_scat_Cromer_Mann_b3
_atom_type_scat_Cromer_Mann_a4
_atom_type_scat_Cromer_Mann_b4
_atom_type_scat_Cromer_Mann_c
_atom_type_scat_source
C 0.0033 0.0016 2.3100 20.8439 1.0200 10.2075 1.5886 0.5687 0.8650 51.6512 0.2156 'International Tables Vol C 4.2.6.8 and 6.1.1.4'
H 0.0000 0.0000 0.4930 10.5109 0.3229 26.1257 0.1402 3.1424 0.0408 57.7998 0.0030 'International Tables Vol C 4.2.6.8 and 6.1.1.4'
N 0.0061 0.0033 12.2126 0.0057 3.1322 9.8933 2.0125 28.9975 1.1663 0.5826 -11.5290 'International Tables Vol C 4.2.6.8 and 6.1.1.4'
O 0.0106 0.0060 3.0485 13.2771 2.2868 5.7011 1.5463 0.3239 0.8670 32.9089 0.2508 'International Tables Vol C 4.2.6.8 and 6.1.1.4'
S 0.1246 0.1234 6.9053 1.4679 5.2034 22.2151 1.4379 0.2536 1.5863 56.1720 0.8669 'International Tables Vol C 4.2.6.8 and 6.1.1.4'
I -0.4742 1.8119 20.1472 4.3470 18.9949 0.3814 7.5138 27.7660 2.2735 66.8776 4.0712 'International Tables Vol C 4.2.6.8 and 6.1.1.4'

loop_
_geom_angle_atom_site_label_1
_geom_angle_site_symmetry_1
_geom_angle_atom_site_label_2
_geom_angle_site_symmetry_2
_geom_angle_atom_site_label_3
_geom_angle_site_symmetry_3
_geom_angle
_geom_angle_publ_flag
O1 4_656 I1 . O1 . 74.61(10) yes
O1 4_656 I1 . O2 . 173.14(10) yes
O1 . I1 . O2 . 100.13(11) yes
O1 4_656 I1 . C1 . 77.28(10) yes
O1 . I1 . C1 . 97.89(11) yes
O2 . I1 . C1 . 99.39(13) yes
I1 . O1 . I1 4_656 105.39(10) yes
I1 . C1 . C2 . 119.9(2) yes
I1 . C1 . C6 . 118.1(2) yes
C2 . C1 . C6 . 121.8(3) yes
C1 . C2 . N1 . 119.1(3) yes
C1 . C2 . C3 . 119.3(3) yes
N1 . C2 . C3 . 121.6(3) yes
C2 . N1 . S1 . 115.8(2) yes
C2 . N1 . C7 . 115.9(3) yes
S1 . N1 . C7 . 116.9(2) yes
N1 . S1 . O4 . 106.03(15) yes
N1 . S1 . O3 . 105.75(14) yes
O4 . S1 . O3 . 119.61(15) yes
N1 . S1 . C8 . 107.57(14) yes
O4 . S1 . C8 . 108.67(15) yes
O3 . S1 . C8 . 108.61(16) yes
S1 . C8 . C9 . 119.3(2) yes
S1 . C8 . C13 . 120.0(3) yes
C9 . C8 . C13 . 120.7(3) yes
C8 . C9 . C10 . 119.3(3) yes
C8 . C9 . H8 . 120.4 no
C10 . C9 . H8 . 120.3 no
C9 . C10 . C11 . 121.0(4) yes
C9 . C10 . H9 . 120.0 no
C11 . C10 . H9 . 119.1 no
C10 . C11 . C12 . 118.8(3) yes
C10 . C11 . C14 . 120.3(4) yes
C12 . C11 . C14 . 120.8(4) yes
C11 . C12 . C13 . 121.3(3) yes
C11 . C12 . H10 . 119.5 no
C13 . C12 . H10 . 119.2 no
C8 . C13 . C12 . 118.9(3) yes
C8 . C13 . H11 . 119.7 no
C12 . C13 . H11 . 121.3 no
C11 . C14 . H12 . 110.1 no
C11 . C14 . H14 . 108.1 no
H12 . C14 . H14 . 110.3 no
C11 . C14 . H13 . 107.1 no
H12 . C14 . H13 . 108.7 no
H14 . C14 . H13 . 112.5 no
N1 . C7 . H7 . 108.9 no
N1 . C7 . H5 . 106.3 no
H7 . C7 . H5 . 109.1 no
N1 . C7 . H6 . 112.2 no
H7 . C7 . H6 . 110.2 no
H5 . C7 . H6 . 110.1 no
C2 . C3 . C4 . 118.8(4) yes
C2 . C3 . H4 . 121.8 no
C4 . C3 . H4 . 119.4 no
C3 . C4 . C5 . 121.2(4) yes
C3 . C4 . H3 . 120.1 no
C5 . C4 . H3 . 118.7 no
C4 . C5 . C6 . 120.3(3) yes
C4 . C5 . H2 . 119.9 no
C6 . C5 . H2 . 119.7 no
C5 . C6 . C1 . 118.4(4) yes
C5 . C6 . H1 . 122.4 no
C1 . C6 . H1 . 119.2 no

loop_
_geom_bond_atom_site_label_1
_geom_bond_site_symmetry_1
_geom_bond_atom_site_label_2
_geom_bond_site_symmetry_2
_geom_bond_distance
_geom_bond_publ_flag
I1 . O1 4_656 2.727(2) yes
I1 . O1 . 1.807(2) yes
I1 . O2 . 1.786(3) yes
I1 . C1 . 2.104(3) yes
C1 . C2 . 1.388(4) yes
C1 . C6 . 1.379(4) yes
C2 . N1 . 1.449(4) yes
C2 . C3 . 1.386(5) yes
N1 . S1 . 1.653(3) yes
N1 . C7 . 1.482(4) yes
S1 . O4 . 1.432(2) yes
S1 . O3 . 1.437(2) yes
S1 . C8 . 1.752(3) yes
C8 . C9 . 1.383(5) yes
C8 . C13 . 1.388(4) yes
C9 . C10 . 1.383(5) yes
C9 . H8 . 0.922 no
C10 . C11 . 1.381(5) yes
C10 . H9 . 0.953 no
C11 . C12 . 1.387(6) yes
C11 . C14 . 1.517(5) yes
C12 . C13 . 1.379(5) yes
C12 . H10 . 0.919 no
C13 . H11 . 0.929 no
C14 . H12 . 0.946 no
C14 . H14 . 0.957 no
C14 . H13 . 0.945 no
C7 . H7 . 0.955 no
C7 . H5 . 0.973 no
C7 . H6 . 0.976 no
C3 . C4 . 1.384(5) yes
C3 . H4 . 0.939 no
C4 . C5 . 1.379(6) yes
C4 . H3 . 0.939 no
C5 . C6 . 1.381(5) yes
C5 . H2 . 0.946 no
C6 . H1 . 0.904 no

loop_
_geom_hbond_atom_site_label_D
_geom_hbond_site_symmetry_D
_geom_hbond_atom_site_label_H
_geom_hbond_site_symmetry_H
_geom_hbond_atom_site_label_A
_geom_hbond_site_symmetry_A
_geom_hbond_angle_DHA
_geom_hbond_distance_DH
_geom_hbond_distance_HA
_geom_hbond_distance_DA
_geom_hbond_publ_flag
C14 . H12 . O2 2_656 144 0.95 2.50 3.312(6) yes
C3 . H4 . O2 1_545 168 0.94 2.47 3.391(6) yes
